data_4334120
loop_
_publ_author_name
'Michael G. Fraser'
'Holly van der Salm'
'Scott A. Cameron'
'Allan G. Blackman'
'Keith C. Gordon'

_publ_section_title
;
 Heteroleptic Cu(I) Bis-diimine Complexes of
 6,6'-Dimesityl-2,2'-bipyridine: A Structural, Theoretical and
 Spectroscopic Study
;
_journal_name_full 'Inorganic Chemistry'
_journal_page_first 2980
_journal_page_last 2992
_journal_paper_doi 10.1021/ic302393p
_journal_volume 52
_journal_year 2013
_chemical_formula_sum 'C38 H36 B Cu F4 N4'
_chemical_formula_weight 699.06
_chemical_name_systematic
;
 ?
;
_space_group_IT_number 2
_symmetry_cell_setting triclinic
_symmetry_space_group_name_Hall '-P 1'
_symmetry_space_group_name_H-M 'P -1'
_atom_sites_solution_hydrogens geom
_atom_sites_solution_primary direct
_atom_sites_solution_secondary difmap
_audit_creation_method SHELXL-97
_cell_angle_alpha 94.360(3)
_cell_angle_beta 101.998(3)
_cell_angle_gamma 104.133(3)
_cell_formula_units_Z 2
_cell_length_a 10.9177(13)
_cell_length_b 12.1888(13)
_cell_length_c 13.8626(13)
_cell_measurement_reflns_used 3010
_cell_measurement_temperature 89(2)
_cell_measurement_theta_max 26.09
_cell_measurement_theta_min 2.45
_cell_volume 1734.1(3)
_computing_cell_refinement 'Bruker SMART'
_computing_data_collection 'Bruker SMART'
_computing_data_reduction 'Bruker SAINT'
_computing_molecular_graphics 'Bruker SHELXTL'
_computing_publication_material 'Bruker SHELXTL'
_computing_structure_refinement 'Bruker SHELXTL'
_computing_structure_solution 'Bruker SHELXTL'
_diffrn_ambient_temperature 89(2)
_diffrn_measured_fraction_theta_full 0.951
_diffrn_measured_fraction_theta_max 0.951
_diffrn_measurement_device_type 'CCD area detector'
_diffrn_measurement_method 'phi and omega scans'
_diffrn_radiation_monochromator graphite
_diffrn_radiation_source 'fine-focus sealed tube'
_diffrn_radiation_type MoK\a
_diffrn_radiation_wavelength 0.71073
_diffrn_reflns_av_R_equivalents 0.0417
_diffrn_reflns_av_sigmaI/netI 0.0753
_diffrn_reflns_limit_h_max 13
_diffrn_reflns_limit_h_min -13
_diffrn_reflns_limit_k_max 15
_diffrn_reflns_limit_k_min -15
_diffrn_reflns_limit_l_max 17
_diffrn_reflns_limit_l_min -17
_diffrn_reflns_number 13486
_diffrn_reflns_theta_full 26.41
_diffrn_reflns_theta_max 26.41
_diffrn_reflns_theta_min 1.52
_exptl_absorpt_coefficient_mu 0.684
_exptl_absorpt_correction_T_max 1.000000
_exptl_absorpt_correction_T_min 0.846000
_exptl_absorpt_correction_type multi-scan
_exptl_absorpt_process_details SADABS
_exptl_crystal_colour Orange
_exptl_crystal_density_diffrn 1.339
_exptl_crystal_description Block
_exptl_crystal_F_000 724
_exptl_crystal_size_max 0.38
_exptl_crystal_size_mid 0.25
_exptl_crystal_size_min 0.13
_platon_squeeze_details
; 
 Squeeze results in one water solvent molecule per aysmmetric unit.
;
_refine_diff_density_max 1.080
_refine_diff_density_min -0.936
_refine_diff_density_rms 0.097
_refine_ls_extinction_method none
_refine_ls_goodness_of_fit_ref 0.934
_refine_ls_hydrogen_treatment constr
_refine_ls_matrix_type full
_refine_ls_number_parameters 439
_refine_ls_number_reflns 6779
_refine_ls_number_restraints 0
_refine_ls_restrained_S_all 0.934
_refine_ls_R_factor_all 0.0798
_refine_ls_R_factor_gt 0.0635
_refine_ls_shift/su_max 0.000
_refine_ls_shift/su_mean 0.000
_refine_ls_structure_factor_coef Fsqd
_refine_ls_weighting_details 'calc w=1/[\s^2^(Fo^2^)+(0.1129P)^2^+2.0869P] where P=(Fo^2^+2Fc^2^)/3'
_refine_ls_weighting_scheme calc
_refine_ls_wR_factor_gt 0.1693
_refine_ls_wR_factor_ref 0.1863
_reflns_number_gt 5252
_reflns_number_total 6779
_reflns_threshold_expression >2sigma(I)
_cod_data_source_file ic302393p_si_003_2.cif
_cod_data_source_block BPY
_cod_original_sg_symbol_H-M 'P -1 '
_cod_database_code 4334120

loop_
_symmetry_equiv_pos_as_xyz
'x, y, z'
'-x, -y, -z'

loop_
_atom_site_label
_atom_site_type_symbol
_atom_site_fract_x
_atom_site_fract_y
_atom_site_fract_z
_atom_site_U_iso_or_equiv
_atom_site_adp_type
_atom_site_occupancy
_atom_site_symmetry_multiplicity
_atom_site_calc_flag
_atom_site_refinement_flags
Cu1 Cu 0.50365(4) 0.26412(4) 0.14600(3) 0.01996(16) Uani 1 1 d .
F2 F 1.0967(3) 0.6768(3) 0.2128(2) 0.0595(9) Uani 1 1 d .
F3 F 1.2567(2) 0.8007(2) 0.32810(19) 0.0455(7) Uani 1 1 d .
C16 C 0.8421(3) 0.3747(3) 0.0996(3) 0.0206(7) Uani 1 1 d .
N1 N 0.5280(3) 0.2457(2) 0.0048(2) 0.0187(6) Uani 1 1 d .
N3 N 0.5444(3) 0.1776(3) 0.2613(2) 0.0196(6) Uani 1 1 d .
F1 F 1.1315(4) 0.6403(3) 0.3693(2) 0.0737(12) Uani 1 1 d .
N2 N 0.3200(3) 0.2465(2) 0.0701(2) 0.0180(6) Uani 1 1 d .
C9 C 0.0916(3) 0.2245(3) 0.0536(3) 0.0217(8) Uani 1 1 d .
H9 H 0.0208 0.2229 0.0838 0.026 Uiso 1 1 calc R
N4 N 0.6274(3) 0.3959(3) 0.2429(2) 0.0191(6) Uani 1 1 d .
C1 C 0.6423(3) 0.2528(3) -0.0209(3) 0.0195(7) Uani 1 1 d .
C4 C 0.4243(4) 0.2355(3) -0.1667(3) 0.0215(8) Uani 1 1 d .
H4 H 0.3478 0.2291 -0.2166 0.026 Uiso 1 1 calc R
C11 C 0.7546(3) 0.2671(3) 0.0666(3) 0.0183(7) Uani 1 1 d .
C21 C 0.2267(4) 0.1531(3) 0.2688(3) 0.0234(8) Uani 1 1 d .
C14 C 0.9337(3) 0.3055(3) 0.2504(3) 0.0226(8) Uani 1 1 d .
C30 C 0.5257(4) 0.0180(3) 0.3535(3) 0.0254(8) Uani 1 1 d .
H30 H 0.4885 -0.0606 0.3553 0.030 Uiso 1 1 calc R
C2 C 0.6526(4) 0.2521(3) -0.1188(3) 0.0233(8) Uani 1 1 d .
H2 H 0.7338 0.2572 -0.1353 0.028 Uiso 1 1 calc R
C20 C 0.2508(3) 0.2522(3) 0.2224(3) 0.0184(7) Uani 1 1 d .
C13 C 0.8528(3) 0.1968(3) 0.2121(3) 0.0224(8) Uani 1 1 d .
H13 H 0.8589 0.1352 0.2493 0.027 Uiso 1 1 calc R
C32 C 0.6607(3) 0.2009(3) 0.4314(3) 0.0212(7) Uani 1 1 d .
H32 H 0.7187 0.2493 0.4878 0.025 Uiso 1 1 calc R
C15 C 0.9309(3) 0.3927(3) 0.1914(3) 0.0227(8) Uani 1 1 d .
H15 H 0.9904 0.4656 0.2139 0.027 Uiso 1 1 calc R
C5 C 0.4196(3) 0.2367(3) -0.0669(3) 0.0183(7) Uani 1 1 d .
C25 C 0.3141(3) 0.3590(3) 0.2796(3) 0.0197(7) Uani 1 1 d .
C35 C 0.7716(3) 0.4428(3) 0.4053(3) 0.0222(8) Uani 1 1 d .
H35 H 0.8018 0.4209 0.4683 0.027 Uiso 1 1 calc R
C38 C 0.6753(3) 0.5030(3) 0.2265(3) 0.0215(8) Uani 1 1 d .
H38 H 0.6399 0.5252 0.1649 0.026 Uiso 1 1 calc R
C33 C 0.6256(3) 0.2443(3) 0.3435(3) 0.0179(7) Uani 1 1 d .
C24 C 0.3596(4) 0.3627(3) 0.3810(3) 0.0258(8) Uani 1 1 d .
H24 H 0.4046 0.4344 0.4198 0.031 Uiso 1 1 calc R
C19 C 1.0201(4) 0.3276(4) 0.3536(3) 0.0283(9) Uani 1 1 d .
H19A H 1.0692 0.4081 0.3684 0.043 Uiso 1 1 calc R
H19B H 1.0806 0.2796 0.3576 0.043 Uiso 1 1 calc R
H19C H 0.9667 0.3094 0.4020 0.043 Uiso 1 1 calc R
C27 C 0.3314(4) 0.4673(3) 0.2322(3) 0.0273(8) Uani 1 1 d .
H27A H 0.3960 0.5294 0.2786 0.041 Uiso 1 1 calc R
H27B H 0.2483 0.4870 0.2162 0.041 Uiso 1 1 calc R
H27C H 0.3610 0.4560 0.1711 0.041 Uiso 1 1 calc R
C12 C 0.7635(3) 0.1762(3) 0.1209(3) 0.0208(7) Uani 1 1 d .
C10 C 0.2177(3) 0.2423(3) 0.1120(3) 0.0195(7) Uani 1 1 d .
C6 C 0.3003(3) 0.2323(3) -0.0307(3) 0.0190(7) Uani 1 1 d .
C22 C 0.2730(4) 0.1623(3) 0.3712(3) 0.0250(8) Uani 1 1 d .
H22 H 0.2568 0.0956 0.4030 0.030 Uiso 1 1 calc R
C34 C 0.6768(3) 0.3653(3) 0.3315(2) 0.0170(7) Uani 1 1 d .
C23 C 0.3418(4) 0.2655(4) 0.4281(3) 0.0259(8) Uani 1 1 d .
C17 C 0.8384(4) 0.4729(3) 0.0394(3) 0.0273(8) Uani 1 1 d .
H17A H 0.8671 0.4580 -0.0216 0.041 Uiso 1 1 calc R
H17B H 0.8962 0.5437 0.0788 0.041 Uiso 1 1 calc R
H17C H 0.7495 0.4806 0.0220 0.041 Uiso 1 1 calc R
C18 C 0.6772(4) 0.0574(3) 0.0824(3) 0.0253(8) Uani 1 1 d .
H18A H 0.7047 0.0036 0.1256 0.038 Uiso 1 1 calc R
H18B H 0.6839 0.0355 0.0146 0.038 Uiso 1 1 calc R
H18C H 0.5869 0.0559 0.0820 0.038 Uiso 1 1 calc R
B1 B 1.1362(4) 0.7241(4) 0.3103(4) 0.0295(10) Uani 1 1 d .
C7 C 0.1765(4) 0.2119(3) -0.0920(3) 0.0222(8) Uani 1 1 d .
H7 H 0.1636 0.1999 -0.1624 0.027 Uiso 1 1 calc R
C37 C 0.7729(4) 0.5828(3) 0.2940(3) 0.0254(8) Uani 1 1 d .
H37 H 0.8062 0.6570 0.2780 0.030 Uiso 1 1 calc R
C3 C 0.5422(4) 0.2438(3) -0.1920(3) 0.0226(8) Uani 1 1 d .
H3 H 0.5471 0.2438 -0.2596 0.027 Uiso 1 1 calc R
C36 C 0.8210(4) 0.5524(3) 0.3849(3) 0.0255(8) Uani 1 1 d .
H36 H 0.8874 0.6060 0.4333 0.031 Uiso 1 1 calc R
C29 C 0.4965(4) 0.0669(3) 0.2678(3) 0.0228(8) Uani 1 1 d .
H29 H 0.4394 0.0195 0.2104 0.027 Uiso 1 1 calc R
C8 C 0.0723(3) 0.2094(3) -0.0488(3) 0.0233(8) Uani 1 1 d .
H8 H -0.0125 0.1972 -0.0896 0.028 Uiso 1 1 calc R
C31 C 0.6103(4) 0.0864(3) 0.4362(3) 0.0284(9) Uani 1 1 d .
H31 H 0.6337 0.0551 0.4959 0.034 Uiso 1 1 calc R
C28 C 0.3979(4) 0.2712(4) 0.5394(3) 0.0358(10) Uani 1 1 d .
H28A H 0.3415 0.2119 0.5663 0.054 Uiso 1 1 calc R
H28B H 0.4034 0.3464 0.5733 0.054 Uiso 1 1 calc R
H28C H 0.4849 0.2590 0.5500 0.054 Uiso 1 1 calc R
C26 C 0.1550(4) 0.0389(3) 0.2092(3) 0.0315(9) Uani 1 1 d .
H26A H 0.1606 -0.0214 0.2516 0.047 Uiso 1 1 calc R
H26B H 0.1939 0.0264 0.1531 0.047 Uiso 1 1 calc R
H26C H 0.0636 0.0370 0.1841 0.047 Uiso 1 1 calc R
F4 F 1.0463(4) 0.7823(3) 0.3242(5) 0.118(2) Uani 1 1 d .

loop_
_atom_site_aniso_label
_atom_site_aniso_U_11
_atom_site_aniso_U_22
_atom_site_aniso_U_33
_atom_site_aniso_U_23
_atom_site_aniso_U_13
_atom_site_aniso_U_12
Cu1 0.0180(3) 0.0241(3) 0.0154(2) 0.00255(18) -0.00017(17) 0.00458(19)
F2 0.0454(17) 0.073(2) 0.0303(15) 0.0168(14) -0.0095(12) -0.0272(15)
F3 0.0360(15) 0.0545(17) 0.0298(14) 0.0021(12) 0.0038(11) -0.0136(12)
C16 0.0194(18) 0.0204(18) 0.0216(18) 0.0002(14) 0.0072(14) 0.0030(15)
N1 0.0204(15) 0.0166(15) 0.0172(15) 0.0020(11) 0.0014(12) 0.0044(12)
N3 0.0168(15) 0.0220(16) 0.0195(15) 0.0036(12) 0.0026(12) 0.0057(12)
F1 0.097(3) 0.0499(19) 0.0357(16) 0.0221(14) -0.0242(16) -0.0237(17)
N2 0.0195(15) 0.0135(14) 0.0189(15) 0.0040(11) 0.0012(11) 0.0031(12)
C9 0.0177(17) 0.0192(18) 0.0265(19) 0.0022(15) 0.0040(14) 0.0030(14)
N4 0.0195(15) 0.0232(16) 0.0162(14) 0.0041(12) 0.0036(11) 0.0085(12)
C1 0.0199(18) 0.0176(17) 0.0217(18) 0.0021(14) 0.0051(14) 0.0062(14)
C4 0.0246(19) 0.0190(18) 0.0174(17) 0.0015(14) -0.0029(14) 0.0063(15)
C11 0.0190(17) 0.0189(18) 0.0166(17) 0.0026(13) 0.0041(13) 0.0041(14)
C21 0.0201(18) 0.0242(19) 0.0245(19) 0.0016(15) 0.0028(14) 0.0056(15)
C14 0.0188(18) 0.033(2) 0.0185(18) 0.0030(15) 0.0049(14) 0.0106(16)
C30 0.033(2) 0.0205(19) 0.0243(19) 0.0036(15) 0.0102(16) 0.0062(16)
C2 0.0224(19) 0.0219(19) 0.0260(19) 0.0020(15) 0.0076(15) 0.0056(15)
C20 0.0172(17) 0.0229(18) 0.0164(17) 0.0011(14) 0.0028(13) 0.0087(14)
C13 0.0199(18) 0.0227(19) 0.0253(19) 0.0048(15) 0.0034(14) 0.0081(15)
C32 0.0173(17) 0.0253(19) 0.0174(17) 0.0004(14) -0.0005(13) 0.0039(15)
C15 0.0132(16) 0.026(2) 0.0265(19) -0.0029(15) 0.0029(14) 0.0046(15)
C5 0.0176(17) 0.0143(17) 0.0194(17) 0.0012(13) -0.0017(13) 0.0027(13)
C25 0.0162(17) 0.0222(18) 0.0194(17) -0.0003(14) 0.0029(13) 0.0044(14)
C35 0.0203(18) 0.027(2) 0.0197(18) 0.0034(15) 0.0014(14) 0.0098(15)
C38 0.0209(18) 0.0251(19) 0.0220(18) 0.0079(15) 0.0063(14) 0.0100(15)
C33 0.0157(16) 0.0199(18) 0.0171(17) -0.0008(13) 0.0030(13) 0.0047(14)
C24 0.0197(18) 0.028(2) 0.026(2) -0.0018(16) -0.0003(15) 0.0050(16)
C19 0.0220(19) 0.041(2) 0.0194(19) -0.0013(16) -0.0029(15) 0.0108(17)
C27 0.031(2) 0.0212(19) 0.025(2) -0.0017(15) -0.0008(16) 0.0050(16)
C12 0.0200(18) 0.0204(18) 0.0218(18) 0.0023(14) 0.0055(14) 0.0050(15)
C10 0.0177(17) 0.0171(17) 0.0237(18) 0.0018(14) 0.0053(14) 0.0049(14)
C6 0.0213(18) 0.0143(17) 0.0187(17) 0.0031(13) 0.0006(14) 0.0029(14)
C22 0.0243(19) 0.028(2) 0.027(2) 0.0093(16) 0.0073(15) 0.0119(16)
C34 0.0153(16) 0.0190(17) 0.0171(17) 0.0033(13) 0.0036(13) 0.0054(14)
C23 0.0231(19) 0.037(2) 0.0190(18) 0.0035(16) 0.0030(15) 0.0131(17)
C17 0.0230(19) 0.024(2) 0.031(2) 0.0053(16) 0.0020(16) 0.0021(16)
C18 0.027(2) 0.0153(18) 0.028(2) 0.0032(15) -0.0026(16) 0.0037(15)
B1 0.025(2) 0.030(2) 0.037(3) 0.011(2) 0.0170(19) 0.0013(19)
C7 0.0241(19) 0.0222(19) 0.0176(17) 0.0045(14) -0.0014(14) 0.0058(15)
C37 0.026(2) 0.0194(19) 0.026(2) 0.0022(15) 0.0021(15) 0.0025(15)
C3 0.031(2) 0.0207(18) 0.0148(17) 0.0009(14) 0.0029(14) 0.0061(16)
C36 0.0204(19) 0.023(2) 0.025(2) -0.0025(15) -0.0015(15) -0.0007(15)
C29 0.0209(18) 0.0221(19) 0.0231(19) -0.0005(15) 0.0048(14) 0.0025(15)
C8 0.0181(18) 0.0203(19) 0.027(2) 0.0019(15) -0.0031(14) 0.0047(15)
C31 0.034(2) 0.027(2) 0.028(2) 0.0082(16) 0.0090(17) 0.0114(17)
C28 0.031(2) 0.057(3) 0.023(2) 0.0068(19) 0.0022(17) 0.021(2)
C26 0.041(2) 0.019(2) 0.032(2) 0.0059(16) 0.0092(18) 0.0030(17)
F4 0.081(3) 0.054(2) 0.234(6) -0.014(3) 0.090(3) 0.011(2)

loop_
_atom_type_symbol
_atom_type_description
_atom_type_scat_dispersion_real
_atom_type_scat_dispersion_imag
_atom_type_scat_source
C C 0.0033 0.0016 'International Tables Vol C Tables 4.2.6.8 and 6.1.1.4'
H H 0.0000 0.0000 'International Tables Vol C Tables 4.2.6.8 and 6.1.1.4'
B B 0.0013 0.0007 'International Tables Vol C Tables 4.2.6.8 and 6.1.1.4'
N N 0.0061 0.0033 'International Tables Vol C Tables 4.2.6.8 and 6.1.1.4'
F F 0.0171 0.0103 'International Tables Vol C Tables 4.2.6.8 and 6.1.1.4'
Cu Cu 0.3201 1.2651 'International Tables Vol C Tables 4.2.6.8 and 6.1.1.4'

loop_
_geom_angle_atom_site_label_1
_geom_angle_atom_site_label_2
_geom_angle_atom_site_label_3
_geom_angle
N2 Cu1 N3 121.78(12)
N2 Cu1 N4 129.88(12)
N3 Cu1 N4 81.99(12)
N2 Cu1 N1 80.56(12)
N3 Cu1 N1 131.60(12)
N4 Cu1 N1 117.99(12)
C15 C16 C11 119.3(3)
C15 C16 C17 119.5(3)
C11 C16 C17 121.1(3)
C1 N1 C5 119.4(3)
C1 N1 Cu1 125.8(2)
C5 N1 Cu1 114.5(2)
C29 N3 C33 117.8(3)
C29 N3 Cu1 128.6(2)
C33 N3 Cu1 113.5(2)
C10 N2 C6 119.6(3)
C10 N2 Cu1 124.8(2)
C6 N2 Cu1 115.4(2)
C8 C9 C10 118.7(3)
C8 C9 H9 120.6
C10 C9 H9 120.6
C38 N4 C34 117.8(3)
C38 N4 Cu1 128.4(2)
C34 N4 Cu1 113.4(2)
N1 C1 C2 122.0(3)
N1 C1 C11 113.5(3)
C2 C1 C11 124.5(3)
C3 C4 C5 119.0(3)
C3 C4 H4 120.5
C5 C4 H4 120.5
C12 C11 C16 120.3(3)
C12 C11 C1 119.8(3)
C16 C11 C1 119.6(3)
C22 C21 C20 118.7(3)
C22 C21 C26 120.3(4)
C20 C21 C26 121.0(3)
C15 C14 C13 118.3(3)
C15 C14 C19 121.2(4)
C13 C14 C19 120.5(3)
C31 C30 C29 118.3(4)
C31 C30 H30 120.9
C29 C30 H30 120.9
C3 C2 C1 118.6(3)
C3 C2 H2 120.7
C1 C2 H2 120.7
C21 C20 C25 120.2(3)
C21 C20 C10 119.5(3)
C25 C20 C10 120.1(3)
C12 C13 C14 121.7(3)
C12 C13 H13 119.2
C14 C13 H13 119.2
C31 C32 C33 119.3(3)
C31 C32 H32 120.4
C33 C32 H32 120.4
C14 C15 C16 121.1(4)
C14 C15 H15 119.4
C16 C15 H15 119.4
N1 C5 C4 121.0(3)
N1 C5 C6 115.1(3)
C4 C5 C6 123.8(3)
C24 C25 C20 118.4(3)
C24 C25 C27 120.5(3)
C20 C25 C27 121.1(3)
C36 C35 C34 118.8(3)
C36 C35 H35 120.6
C34 C35 H35 120.6
N4 C38 C37 123.8(3)
N4 C38 H38 118.1
C37 C38 H38 118.1
N3 C33 C32 121.9(3)
N3 C33 C34 115.3(3)
C32 C33 C34 122.8(3)
C25 C24 C23 122.3(4)
C25 C24 H24 118.9
C23 C24 H24 118.9
C14 C19 H19A 109.5
C14 C19 H19B 109.5
H19A C19 H19B 109.5
C14 C19 H19C 109.5
H19A C19 H19C 109.5
H19B C19 H19C 109.5
C25 C27 H27A 109.5
C25 C27 H27B 109.5
H27A C27 H27B 109.5
C25 C27 H27C 109.5
H27A C27 H27C 109.5
H27B C27 H27C 109.5
C13 C12 C11 118.9(3)
C13 C12 C18 120.0(3)
C11 C12 C18 121.0(3)
N2 C10 C9 121.3(3)
N2 C10 C20 114.4(3)
C9 C10 C20 124.3(3)
N2 C6 C7 121.3(3)
N2 C6 C5 114.2(3)
C7 C6 C5 124.4(3)
C23 C22 C21 121.9(4)
C23 C22 H22 119.0
C21 C22 H22 119.0
N4 C34 C35 121.8(3)
N4 C34 C33 115.6(3)
C35 C34 C33 122.6(3)
C22 C23 C24 118.3(3)
C22 C23 C28 120.5(4)
C24 C23 C28 121.3(4)
C16 C17 H17A 109.5
C16 C17 H17B 109.5
H17A C17 H17B 109.5
C16 C17 H17C 109.5
H17A C17 H17C 109.5
H17B C17 H17C 109.5
C12 C18 H18A 109.5
C12 C18 H18B 109.5
H18A C18 H18B 109.5
C12 C18 H18C 109.5
H18A C18 H18C 109.5
H18B C18 H18C 109.5
F1 B1 F2 109.6(4)
F1 B1 F3 113.4(4)
F2 B1 F3 110.5(3)
F1 B1 F4 109.2(4)
F2 B1 F4 105.0(4)
F3 B1 F4 108.9(4)
C8 C7 C6 118.9(3)
C8 C7 H7 120.6
C6 C7 H7 120.6
C36 C37 C38 118.4(3)
C36 C37 H37 120.8
C38 C37 H37 120.8
C2 C3 C4 119.9(3)
C2 C3 H3 120.0
C4 C3 H3 120.0
C37 C36 C35 119.3(3)
C37 C36 H36 120.3
C35 C36 H36 120.3
N3 C29 C30 123.4(3)
N3 C29 H29 118.3
C30 C29 H29 118.3
C9 C8 C7 120.2(3)
C9 C8 H8 119.9
C7 C8 H8 119.9
C30 C31 C32 119.3(4)
C30 C31 H31 120.4
C32 C31 H31 120.4
C23 C28 H28A 109.5
C23 C28 H28B 109.5
H28A C28 H28B 109.5
C23 C28 H28C 109.5
H28A C28 H28C 109.5
H28B C28 H28C 109.5
C21 C26 H26A 109.5
C21 C26 H26B 109.5
H26A C26 H26B 109.5
C21 C26 H26C 109.5
H26A C26 H26C 109.5
H26B C26 H26C 109.5

loop_
_geom_bond_atom_site_label_1
_geom_bond_atom_site_label_2
_geom_bond_distance
Cu1 N2 2.013(3)
Cu1 N3 2.014(3)
Cu1 N4 2.017(3)
Cu1 N1 2.032(3)
F2 B1 1.365(6)
F3 B1 1.376(5)
C16 C15 1.396(5)
C16 C11 1.398(5)
C16 C17 1.514(5)
N1 C1 1.352(4)
N1 C5 1.354(4)
N3 C29 1.340(5)
N3 C33 1.354(5)
F1 B1 1.354(5)
N2 C10 1.354(5)
N2 C6 1.359(4)
C9 C8 1.382(5)
C9 C10 1.401(5)
C9 H9 0.9500
N4 C38 1.337(5)
N4 C34 1.353(4)
C1 C2 1.385(5)
C1 C11 1.500(5)
C4 C3 1.385(5)
C4 C5 1.393(5)
C4 H4 0.9500
C11 C12 1.398(5)
C21 C22 1.390(5)
C21 C20 1.405(5)
C21 C26 1.504(5)
C14 C15 1.392(5)
C14 C13 1.394(5)
C14 C19 1.505(5)
C30 C31 1.379(6)
C30 C29 1.382(5)
C30 H30 0.9500
C2 C3 1.382(5)
C2 H2 0.9500
C20 C25 1.406(5)
C20 C10 1.485(5)
C13 C12 1.390(5)
C13 H13 0.9500
C32 C31 1.382(5)
C32 C33 1.383(5)
C32 H32 0.9500
C15 H15 0.9500
C5 C6 1.482(5)
C25 C24 1.384(5)
C25 C27 1.508(5)
C35 C36 1.386(5)
C35 C34 1.395(5)
C35 H35 0.9500
C38 C37 1.377(5)
C38 H38 0.9500
C33 C34 1.479(5)
C24 C23 1.388(6)
C24 H24 0.9500
C19 H19A 0.9800
C19 H19B 0.9800
C19 H19C 0.9800
C27 H27A 0.9800
C27 H27B 0.9800
C27 H27C 0.9800
C12 C18 1.509(5)
C6 C7 1.393(5)
C22 C23 1.382(6)
C22 H22 0.9500
C23 C28 1.527(5)
C17 H17A 0.9800
C17 H17B 0.9800
C17 H17C 0.9800
C18 H18A 0.9800
C18 H18B 0.9800
C18 H18C 0.9800
B1 F4 1.380(6)
C7 C8 1.387(5)
C7 H7 0.9500
C37 C36 1.376(5)
C37 H37 0.9500
C3 H3 0.9500
C36 H36 0.9500
C29 H29 0.9500
C8 H8 0.9500
C31 H31 0.9500
C28 H28A 0.9800
C28 H28B 0.9800
C28 H28C 0.9800
C26 H26A 0.9800
C26 H26B 0.9800
C26 H26C 0.9800

loop_
_platon_squeeze_void_nr
_platon_squeeze_void_average_x
_platon_squeeze_void_average_y
_platon_squeeze_void_average_z
_platon_squeeze_void_volume
_platon_squeeze_void_count_electrons
1 0.000 0.000 0.500 125.9 20.1
2 0.500 0.500 0.000 6.5 -0.2
